data_7062914
loop_
_publ_author_name
'Li, Jingwen'
'Zhang, Xun'
'Wang, Yaxi'
'Su, Dongshuai'
'Pang, Siping'
'He, Chunlin'

_publ_section_title
;
 Towards improved comprehensive energetic properties by skeleton
 modification
;
_journal_issue 3
_journal_name_full 'New Journal of Chemistry'
_journal_page_first 1067
_journal_page_last 1070
_journal_paper_doi 10.1039/D3NJ05248F
_journal_volume 48
_journal_year 2024
_chemical_formula_moiety 'C4 H3 N9 O5'
_chemical_formula_sum 'C4 H3 N9 O5'
_chemical_formula_weight 257.15
_chemical_name_systematic 6-nitroamino-3-nitroimino-8-oxo-7,8-dihydro-[1,2,4]triazolo[3,4-f][1,2,4]triazine
_space_group_crystal_system monoclinic
_space_group_IT_number 4
_space_group_name_Hall 'P 2yb'
_space_group_name_H-M_alt 'P 1 21 1'
_atom_sites_solution_hydrogens mixed
_audit_creation_date 2023-03-06
_audit_creation_method
;
Olex2 1.2
(compiled 2014.09.19 svn.r3010 for OlexSys, GUI svn.r4874)
;
_audit_update_record
;
2023-06-28 deposited with the CCDC.	2023-12-11 downloaded from the CCDC.
;
_cell_angle_alpha 90
_cell_angle_beta 102.188(10)
_cell_angle_gamma 90
_cell_formula_units_Z 2
_cell_length_a 8.078(6)
_cell_length_b 6.215(5)
_cell_length_c 8.920(7)
_cell_measurement_reflns_used 509
_cell_measurement_temperature 296(2)
_cell_measurement_theta_max 22.26
_cell_measurement_theta_min 3.09
_cell_volume 437.7(6)
_computing_molecular_graphics 'Olex2 (Dolomanov et al., 2009)'
_computing_publication_material 'Olex2 (Dolomanov et al., 2009)'
_computing_structure_refinement 'SHELXL-2016/6 (Sheldrick, 2016)'
_computing_structure_solution 'SHELXT 2014/5 (Sheldrick, 2014)'
_diffrn_ambient_temperature 296(2)
_diffrn_measured_fraction_theta_full 0.969
_diffrn_measured_fraction_theta_max 0.969
_diffrn_measurement_device_type 'Bruker APEX-II CCD'
_diffrn_measurement_method '\f and \w scans'
_diffrn_radiation_type MoK\a
_diffrn_radiation_wavelength 0.71073
_diffrn_reflns_av_R_equivalents 0.0588
_diffrn_reflns_av_unetI/netI 0.1052
_diffrn_reflns_Laue_measured_fraction_full 0.969
_diffrn_reflns_Laue_measured_fraction_max 0.969
_diffrn_reflns_limit_h_max 8
_diffrn_reflns_limit_h_min -10
_diffrn_reflns_limit_k_max 8
_diffrn_reflns_limit_k_min -6
_diffrn_reflns_limit_l_max 11
_diffrn_reflns_limit_l_min -11
_diffrn_reflns_number 2468
_diffrn_reflns_point_group_measured_fraction_full 0.829
_diffrn_reflns_point_group_measured_fraction_max 0.810
_diffrn_reflns_theta_full 25.242
_diffrn_reflns_theta_max 27.670
_diffrn_reflns_theta_min 2.336
_diffrn_standards_number 0
_exptl_absorpt_coefficient_mu 0.177
_exptl_absorpt_correction_type none
_exptl_crystal_colour colourless
_exptl_crystal_density_diffrn 1.951
_exptl_crystal_description block
_exptl_crystal_F_000 260
_exptl_crystal_size_max 0.18
_exptl_crystal_size_mid 0.16
_exptl_crystal_size_min 0.1
_refine_diff_density_max 0.380
_refine_diff_density_min -0.599
_refine_diff_density_rms 0.114
_refine_ls_abs_structure_details
;
 Flack x determined using 268 quotients [(I+)-(I-)]/[(I+)+(I-)]
 (Parsons, Flack and Wagner, Acta Cryst. B69 (2013) 249-259).
;
_refine_ls_abs_structure_Flack 0.8(10)
_refine_ls_extinction_method none
_refine_ls_goodness_of_fit_ref 1.096
_refine_ls_hydrogen_treatment constr
_refine_ls_matrix_type full
_refine_ls_number_parameters 163
_refine_ls_number_reflns 1658
_refine_ls_number_restraints 1
_refine_ls_restrained_S_all 1.096
_refine_ls_R_factor_all 0.1037
_refine_ls_R_factor_gt 0.0728
_refine_ls_shift/su_max 0.000
_refine_ls_shift/su_mean 0.000
_refine_ls_structure_factor_coef Fsqd
_refine_ls_weighting_details 'w=1/[\s^2^(Fo^2^)+(0.1000P)^2^] where P=(Fo^2^+2Fc^2^)/3'
_refine_ls_weighting_scheme calc
_refine_ls_wR_factor_gt 0.1836
_refine_ls_wR_factor_ref 0.2230
_reflns_Friedel_coverage 0.532
_reflns_Friedel_fraction_full 0.659
_reflns_Friedel_fraction_max 0.620
_reflns_number_gt 1049
_reflns_number_total 1658
_reflns_threshold_expression 'I > 2\s(I)'
_cod_data_source_file d3nj05248f2.cif
_cod_data_source_block lz002_1_0m
_cod_depositor_comments 'Adding full bibliography for 7062914--7062915.cif.'
_cod_database_code 7062914
_shelx_space_group_comment
;
The symmetry employed for this shelxl refinement is uniquely defined
by the following loop, which should always be used as a source of
symmetry information in preference to the above space-group names.
They are only intended as comments.
;
_olex2_refinement_description
;
1. Others
 Fixed Uiso: H5(0.039) H6(0.039) H9(0.043)
 Fixed X: H5(0.897254) H6(0.743623) H9(0.61677)
 Fixed Y: H5(0.624098) H6(0.848031) H9(0.239185)
 Fixed Z: H5(0.11237) H6(0.727404) H9(0.096559)
;
_shelx_shelxl_version_number 2016/6
_olex2_submission_special_instructions 'No special instructions were received'

loop_
_space_group_symop_operation_xyz
'x, y, z'
'-x, y+1/2, -z'

loop_
_atom_site_label
_atom_site_type_symbol
_atom_site_fract_x
_atom_site_fract_y
_atom_site_fract_z
_atom_site_U_iso_or_equiv
_atom_site_adp_type
_atom_site_occupancy
_atom_site_site_symmetry_order
_atom_site_calc_flag
_atom_site_refinement_flags_posn
_atom_site_refinement_flags_adp
_atom_site_refinement_flags_occupancy
_atom_site_disorder_assembly
_atom_site_disorder_group
O1 O 0.7424(9) 0.0825(13) -0.0716(8) 0.059(2) Uani 1 1 d . . . . .
O2 O 0.9551(7) 0.2814(12) 0.0419(7) 0.0447(17) Uani 1 1 d . . . . .
C2 C 0.9142(9) 0.7872(17) 0.3013(9) 0.0325(18) Uani 1 1 d . . . . .
O3 O 0.4395(7) 0.3818(12) 0.7985(7) 0.0414(16) Uani 1 1 d . . . . .
C3 C 0.8421(10) 0.7608(15) 0.4366(9) 0.0311(18) Uani 1 1 d . . . . .
O4 O 0.6105(7) 0.6509(11) 0.8463(6) 0.0385(16) Uani 1 1 d . . . . .
O5 O 1.0050(8) 0.9283(13) 0.2787(7) 0.0473(18) Uani 1 1 d . . . . .
N1 N 0.8086(9) 0.2175(13) 0.0205(8) 0.0372(18) Uani 1 1 d . . . . .
N2 N 0.5431(8) 0.5019(12) 0.7577(7) 0.0321(17) Uani 1 1 d . . . . .
N3 N 0.7371(8) 0.5933(12) 0.4470(7) 0.0297(16) Uani 1 1 d . . . . .
N4 N 0.8626(8) 0.6227(12) 0.1971(8) 0.0329(17) Uani 1 1 d . . . . .
H5 H 0.897254 0.624098 0.112370 0.039 Uiso 1 1 calc R U . . .
N5 N 0.8581(8) 0.8872(13) 0.5553(8) 0.0349(17) Uani 1 1 d . . . . .
N6 N 0.7575(8) 0.7952(13) 0.6418(7) 0.0326(16) Uani 1 1 d . . . . .
H6 H 0.743623 0.848031 0.727404 0.039 Uiso 1 1 calc R U . . .
N7 N 0.6945(8) 0.4284(12) 0.3423(7) 0.0343(18) Uani 1 1 d . . . . .
N8 N 0.5756(8) 0.4701(14) 0.6214(8) 0.0377(19) Uani 1 1 d . . . . .
N9 N 0.7038(8) 0.3113(13) 0.1043(7) 0.0360(18) Uani 1 1 d . . . . .
H9 H 0.616770 0.239185 0.096559 0.043 Uiso 1 1 d R U . . .
C1 C 0.7589(9) 0.4578(14) 0.2222(8) 0.0267(17) Uani 1 1 d . . . . .
C4 C 0.6821(9) 0.6144(15) 0.5806(9) 0.0304(19) Uani 1 1 d . . . . .

loop_
_atom_site_aniso_label
_atom_site_aniso_U_11
_atom_site_aniso_U_22
_atom_site_aniso_U_33
_atom_site_aniso_U_23
_atom_site_aniso_U_13
_atom_site_aniso_U_12
O1 0.056(4) 0.073(6) 0.049(4) -0.024(4) 0.015(3) 0.002(4)
O2 0.043(3) 0.044(4) 0.055(4) -0.015(3) 0.028(3) -0.009(3)
C2 0.025(3) 0.044(5) 0.028(4) -0.002(4) 0.004(3) -0.004(4)
O3 0.040(3) 0.054(4) 0.035(3) -0.008(3) 0.018(2) -0.020(3)
C3 0.028(3) 0.039(5) 0.026(4) 0.005(4) 0.003(3) -0.002(4)
O4 0.034(3) 0.054(4) 0.028(3) 0.003(3) 0.009(3) -0.008(3)
O5 0.050(4) 0.057(5) 0.037(4) -0.004(3) 0.015(3) -0.028(4)
N1 0.041(4) 0.046(5) 0.027(4) -0.009(3) 0.014(3) -0.001(4)
N2 0.029(3) 0.041(4) 0.025(3) -0.005(3) 0.003(3) -0.004(3)
N3 0.027(3) 0.043(4) 0.020(3) -0.008(3) 0.008(3) -0.005(3)
N4 0.026(3) 0.047(4) 0.028(4) 0.010(3) 0.012(3) 0.001(3)
N5 0.033(3) 0.045(4) 0.027(3) -0.001(4) 0.008(3) -0.012(3)
N6 0.030(3) 0.046(4) 0.023(3) -0.003(3) 0.008(3) -0.005(3)
N7 0.028(3) 0.050(5) 0.026(3) -0.007(4) 0.011(3) -0.004(3)
N8 0.029(3) 0.063(5) 0.024(3) -0.002(4) 0.012(3) -0.011(4)
N9 0.033(3) 0.048(5) 0.031(4) -0.011(4) 0.016(3) -0.013(3)
C1 0.028(4) 0.033(4) 0.020(4) -0.003(3) 0.006(3) -0.001(3)
C4 0.024(4) 0.045(5) 0.023(4) -0.005(4) 0.004(3) 0.006(4)

loop_
_atom_type_symbol
_atom_type_description
_atom_type_scat_dispersion_real
_atom_type_scat_dispersion_imag
_atom_type_scat_source
C C 0.0033 0.0016 'International Tables Vol C Tables 4.2.6.8 and 6.1.1.4'
H H 0.0000 0.0000 'International Tables Vol C Tables 4.2.6.8 and 6.1.1.4'
O O 0.0106 0.0060 'International Tables Vol C Tables 4.2.6.8 and 6.1.1.4'
N N 0.0061 0.0033 'International Tables Vol C Tables 4.2.6.8 and 6.1.1.4'

loop_
_geom_angle_atom_site_label_1
_geom_angle_atom_site_label_2
_geom_angle_atom_site_label_3
_geom_angle
_geom_angle_site_symmetry_1
_geom_angle_site_symmetry_3
_geom_angle_publ_flag
O5 C2 C3 126.4(9) . . ?
O5 C2 N4 122.7(7) . . ?
N4 C2 C3 110.9(8) . . ?
N3 C3 C2 120.5(8) . . ?
N5 C3 C2 128.1(8) . . ?
N5 C3 N3 111.3(7) . . ?
O1 N1 O2 127.0(7) . . ?
O1 N1 N9 115.3(7) . . ?
O2 N1 N9 117.6(7) . . ?
O3 N2 O4 119.2(7) . . ?
O3 N2 N8 117.7(7) . . ?
O4 N2 N8 123.1(7) . . ?
C3 N3 N7 126.4(6) . . ?
C3 N3 C4 108.0(7) . . ?
C4 N3 N7 125.6(7) . . ?
C2 N4 H5 118.3 . . ?
C1 N4 C2 123.4(7) . . ?
C1 N4 H5 118.3 . . ?
C3 N5 N6 103.9(7) . . ?
N5 N6 H6 123.3 . . ?
C4 N6 N5 113.4(7) . . ?
C4 N6 H6 123.3 . . ?
C1 N7 N3 111.6(7) . . ?
N2 N8 C4 114.5(7) . . ?
N1 N9 H9 109.7 . . ?
N1 N9 C1 123.7(6) . . ?
C1 N9 H9 123.4 . . ?
N4 C1 N9 118.3(6) . . ?
N7 C1 N4 127.2(7) . . ?
N7 C1 N9 114.3(7) . . ?
N6 C4 N3 103.5(7) . . ?
N6 C4 N8 135.4(7) . . ?
N8 C4 N3 121.2(8) . . ?

loop_
_geom_bond_atom_site_label_1
_geom_bond_atom_site_label_2
_geom_bond_distance
_geom_bond_site_symmetry_2
_geom_bond_publ_flag
O1 N1 1.216(10) . ?
O2 N1 1.224(9) . ?
C2 C3 1.456(11) . ?
C2 O5 1.187(11) . ?
C2 N4 1.385(11) . ?
O3 N2 1.233(9) . ?
C3 N3 1.358(10) . ?
C3 N5 1.303(11) . ?
O4 N2 1.264(9) . ?
N1 N9 1.372(10) . ?
N2 N8 1.312(9) . ?
N3 N7 1.380(9) . ?
N3 C4 1.363(10) . ?
N4 H5 0.8600 . ?
N4 C1 1.371(10) . ?
N5 N6 1.359(9) . ?
N6 H6 0.8600 . ?
N6 C4 1.339(12) . ?
N7 C1 1.299(10) . ?
N8 C4 1.345(11) . ?
N9 H9 0.8244 . ?
N9 C1 1.391(10) . ?

loop_
_geom_torsion_atom_site_label_1
_geom_torsion_atom_site_label_2
_geom_torsion_atom_site_label_3
_geom_torsion_atom_site_label_4
_geom_torsion
_geom_torsion_site_symmetry_1
_geom_torsion_site_symmetry_2
_geom_torsion_site_symmetry_3
_geom_torsion_site_symmetry_4
_geom_torsion_publ_flag
O1 N1 N9 C1 175.4(8) . . . . ?
O2 N1 N9 C1 -6.8(12) . . . . ?
C2 C3 N3 N7 3.9(11) . . . . ?
C2 C3 N3 C4 -176.9(8) . . . . ?
C2 C3 N5 N6 176.2(8) . . . . ?
C2 N4 C1 N7 -0.1(13) . . . . ?
C2 N4 C1 N9 174.7(7) . . . . ?
O3 N2 N8 C4 176.3(7) . . . . ?
C3 C2 N4 C1 -0.7(11) . . . . ?
C3 N3 N7 C1 -4.4(11) . . . . ?
C3 N3 C4 N6 0.3(8) . . . . ?
C3 N3 C4 N8 -180.0(7) . . . . ?
C3 N5 N6 C4 0.9(9) . . . . ?
O4 N2 N8 C4 -2.4(11) . . . . ?
O5 C2 C3 N3 178.8(8) . . . . ?
O5 C2 C3 N5 2.2(15) . . . . ?
O5 C2 N4 C1 179.4(8) . . . . ?
N1 N9 C1 N4 46.7(11) . . . . ?
N1 N9 C1 N7 -137.9(8) . . . . ?
N2 N8 C4 N3 175.3(7) . . . . ?
N2 N8 C4 N6 -5.1(14) . . . . ?
N3 C3 N5 N6 -0.6(9) . . . . ?
N3 N7 C1 N4 2.5(11) . . . . ?
N3 N7 C1 N9 -172.5(6) . . . . ?
N4 C2 C3 N3 -1.0(10) . . . . ?
N4 C2 C3 N5 -177.6(8) . . . . ?
N5 C3 N3 N7 -179.0(7) . . . . ?
N5 C3 N3 C4 0.2(9) . . . . ?
N5 N6 C4 N3 -0.8(9) . . . . ?
N5 N6 C4 N8 179.6(9) . . . . ?
N7 N3 C4 N6 179.6(7) . . . . ?
N7 N3 C4 N8 -0.7(12) . . . . ?
C4 N3 N7 C1 176.5(8) . . . . ?
